data_7021851
loop_
_publ_author_name
'Murphy, Michael J.'
'D'Alessandro, Deanna M'
'Kepert, Cameron J.'

_publ_section_title
;
 A porous Mn(v) coordination framework with PtS topology: assessment of
 the influence of a terminal nitride on CO2 sorption.
;
_journal_issue 37
_journal_name_full 'Dalton transactions (Cambridge, England : 2003)'
_journal_page_first 13308
_journal_page_last 13310
_journal_paper_doi 10.1039/c3dt51721g
_journal_volume 42
_journal_year 2013
_chemical_formula_moiety '[Zn{MnN(CN)4(OH2)}](H2O)2(CH3OH)'
_chemical_formula_sum 'C5 H10 Mn N5 O4 Zn'
_chemical_formula_weight 324.49
_chemical_name_systematic
; 
 ? 
;
_space_group_IT_number 131
_symmetry_cell_setting tetragonal
_symmetry_Int_Tables_number 131
_symmetry_space_group_name_Hall '-P 4c 2'
_symmetry_space_group_name_H-M 'P 42/m m c'
_atom_sites_solution_hydrogens geom
_atom_sites_solution_primary direct
_atom_sites_solution_secondary difmap
_audit_creation_method SHELXL-97
_cell_angle_alpha 90.00
_cell_angle_beta 90.00
_cell_angle_gamma 90.00
_cell_formula_units_Z 2
_cell_length_a 7.51110(10)
_cell_length_b 7.51110(10)
_cell_length_c 13.4593(5)
_cell_measurement_reflns_used 5377
_cell_measurement_temperature 100(2)
_cell_measurement_theta_max 29.35
_cell_measurement_theta_min 3.09
_cell_volume 759.33(3)
_computing_cell_refinement
;
CrysAlisPro, Agilent Technologies,
Version 1.171.36.21 (release 14-08-2012 CrysAlis171 .NET)
(compiled Sep 14 2012,17:21:16)
;
_computing_data_collection
;
CrysAlisPro, Agilent Technologies,
Version 1.171.36.21 (release 14-08-2012 CrysAlis171 .NET)
(compiled Sep 14 2012,17:21:16)
;
_computing_data_reduction
;
CrysAlisPro, Agilent Technologies,
Version 1.171.36.21 (release 14-08-2012 CrysAlis171 .NET)
(compiled Sep 14 2012,17:21:16)
;
_computing_structure_refinement 'SHELXL-97 (Sheldrick, 1997)'
_computing_structure_solution 'SHELXS-97 (Sheldrick, 1990)'
_diffrn_ambient_temperature 100(2)
_diffrn_crystal_treatment
;
attached with Exxon Paratone N, to a short length 
of fibre supported on a thin piece of copper wire 
inserted in a copper mounting pin.  The crystal was 
quenched in a cold nitrogen gas stream from an 
Oxford Cryosystems Cryostream. 
;
_diffrn_detector_area_resol_mean 10.5861
_diffrn_measured_fraction_theta_full 0.989
_diffrn_measured_fraction_theta_max 0.989
_diffrn_measurement_device_type 'SuperNova, Dual, Cu at zero, Atlas'
_diffrn_radiation_monochromator mirror
_diffrn_radiation_source 'SuperNova (Mo) X-ray Source'
_diffrn_radiation_type MoK\a
_diffrn_radiation_wavelength 0.71073
_diffrn_reflns_av_R_equivalents 0.0413
_diffrn_reflns_av_sigmaI/netI 0.0117
_diffrn_reflns_limit_h_max 9
_diffrn_reflns_limit_h_min -9
_diffrn_reflns_limit_k_max 9
_diffrn_reflns_limit_k_min -9
_diffrn_reflns_limit_l_max 16
_diffrn_reflns_limit_l_min -16
_diffrn_reflns_number 11832
_diffrn_reflns_theta_full 29.35
_diffrn_reflns_theta_max 26.34
_diffrn_reflns_theta_min 4.89
_exptl_absorpt_coefficient_mu 2.416
_exptl_absorpt_correction_T_max 0.8302
_exptl_absorpt_correction_T_min 0.6985
_exptl_absorpt_correction_type multi-scan
_exptl_absorpt_process_details
;
 CrysAlisPro, Agilent Technologies
 Version 1.171.35.21
;
_exptl_crystal_colour yellow
_exptl_crystal_density_diffrn 1.419
_exptl_crystal_density_meas ?
_exptl_crystal_density_method 'not measured'
_exptl_crystal_description prism
_exptl_crystal_F_000 324
_exptl_crystal_size_max 0.16
_exptl_crystal_size_mid 0.09
_exptl_crystal_size_min 0.08
_refine_diff_density_max 1.081
_refine_diff_density_min -0.239
_refine_diff_density_rms 0.087
_refine_ls_extinction_method none
_refine_ls_goodness_of_fit_ref 1.110
_refine_ls_hydrogen_treatment mixed
_refine_ls_matrix_type full
_refine_ls_number_parameters 27
_refine_ls_number_reflns 469
_refine_ls_number_restraints 1
_refine_ls_restrained_S_all 1.109
_refine_ls_R_factor_all 0.0446
_refine_ls_R_factor_gt 0.0428
_refine_ls_shift/su_max 0.000
_refine_ls_shift/su_mean 0.000
_refine_ls_structure_factor_coef Fsqd
_refine_ls_weighting_details 'calc w=1/[\s^2^(Fo^2^)+(0.0667P)^2^+1.3721P] where P=(Fo^2^+2Fc^2^)/3'
_refine_ls_weighting_scheme calc
_refine_ls_wR_factor_gt 0.1218
_refine_ls_wR_factor_ref 0.1233
_reflns_number_gt 451
_reflns_number_total 469
_reflns_threshold_expression >2sigma(I)
_cod_data_source_file c3dt51721g.txt
_cod_data_source_block 100
_cod_depositor_comments
;
The following automatic conversions were performed:

'_exptl_crystal_density_meas' value 'not measured' was changed to '?'
- the value is perceived as not measured.

Automatic conversion script
Id: cif_fix_values 3008 2015-01-20 13:52:24Z robertas 
;
_cod_database_code 7021851

loop_
_symmetry_equiv_pos_as_xyz
'x, y, z'
'-x, -y, z'
'-y, x, z+1/2'
'y, -x, z+1/2'
'-x, y, -z'
'x, -y, -z'
'y, x, -z+1/2'
'-y, -x, -z+1/2'
'-x, -y, -z'
'x, y, -z'
'y, -x, -z-1/2'
'-y, x, -z-1/2'
'x, -y, z'
'-x, y, z'
'-y, -x, z-1/2'
'y, x, z-1/2'

loop_
_atom_site_label
_atom_site_type_symbol
_atom_site_fract_x
_atom_site_fract_y
_atom_site_fract_z
_atom_site_U_iso_or_equiv
_atom_site_adp_type
_atom_site_occupancy
_atom_site_symmetry_multiplicity
_atom_site_calc_flag
_atom_site_refinement_flags
Zn1 Zn 0.5000 0.5000 0.2500 0.0312(4) Uani 1 8 d S
Mn1 Mn 0.0000 0.4384(3) 0.0000 0.0351(6) Uani 0.50 4 d SP
N2 N 0.0000 0.221(5) 0.0000 0.040(5) Uani 0.50 4 d SP
O1 O 0.0000 0.731(3) 0.0000 0.040(5) Uani 0.50 4 d SP
C1 C 0.1861(7) 0.4683(7) 0.1030(4) 0.0319(13) Uiso 0.50 1 d P
N1 N 0.2912(5) 0.4766(9) 0.1628(3) 0.0337(11) Uiso 0.50 1 d P
O11 O 0.0000 0.177(10) 0.224(7) 0.36(4) Uiso 0.25 2 d SPD
H11 H -0.0395 0.1879 0.1660 0.547 Uiso 0.125 1 calc PR
C11 C 0.0000 0.0000 0.2500 0.36(4) Uiso 1 8 d SD
H11A H 0.1159 -0.0525 0.2340 0.541 Uiso 0.125 1 calc PR
H11B H -0.0936 -0.0624 0.2131 0.541 Uiso 0.125 1 calc PR
H11C H -0.0224 -0.0113 0.3215 0.541 Uiso 0.125 1 calc PR
O21 O 0.0000 0.591(4) 0.407(3) 0.34(2) Uiso 0.50 2 d SP

loop_
_atom_site_aniso_label
_atom_site_aniso_U_11
_atom_site_aniso_U_22
_atom_site_aniso_U_33
_atom_site_aniso_U_23
_atom_site_aniso_U_13
_atom_site_aniso_U_12
Zn1 0.0386(5) 0.0386(5) 0.0165(5) 0.000 0.000 0.000
Mn1 0.0295(9) 0.0520(14) 0.0237(8) 0.000 0.000 0.000
N2 0.047(3) 0.015(15) 0.056(3) 0.000 0.000 0.000
O1 0.047(3) 0.015(15) 0.056(3) 0.000 0.000 0.000

loop_
_atom_type_symbol
_atom_type_description
_atom_type_scat_dispersion_real
_atom_type_scat_dispersion_imag
_atom_type_scat_source
C C 0.0033 0.0016 'International Tables Vol C Tables 4.2.6.8 and 6.1.1.4'
N N 0.0061 0.0033 'International Tables Vol C Tables 4.2.6.8 and 6.1.1.4'
Mn Mn 0.3368 0.7283 'International Tables Vol C Tables 4.2.6.8 and 6.1.1.4'
Zn Zn 0.2839 1.4301 'International Tables Vol C Tables 4.2.6.8 and 6.1.1.4'
O O 0.0106 0.0060 'International Tables Vol C Tables 4.2.6.8 and 6.1.1.4'
H H 0.0000 0.0000 'International Tables Vol C Tables 4.2.6.8 and 6.1.1.4'

loop_
_geom_angle_atom_site_label_1
_geom_angle_atom_site_label_2
_geom_angle_atom_site_label_3
_geom_angle
_geom_angle_site_symmetry_1
_geom_angle_site_symmetry_3
N1 Zn1 N1 119.9(3) 8_665 .
N1 Zn1 N1 110.87(12) 8_665 13_565
N1 Zn1 N1 10.2(4) . 13_565
N1 Zn1 N1 10.2(4) 8_665 11_566
N1 Zn1 N1 110.87(12) . 11_566
N1 Zn1 N1 102.3(3) 13_565 11_566
N1 Zn1 N1 102.3(3) 8_665 2_665
N1 Zn1 N1 106.7(2) . 2_665
N1 Zn1 N1 105.8(2) 13_565 2_665
N1 Zn1 N1 110.87(12) 11_566 2_665
N1 Zn1 N1 110.87(12) 8_665 14_655
N1 Zn1 N1 105.8(2) . 14_655
N1 Zn1 N1 106.7(2) 13_565 14_655
N1 Zn1 N1 119.9(4) 11_566 14_655
N1 Zn1 N1 10.2(4) 2_665 14_655
N1 Zn1 N1 105.8(2) 8_665 12_656
N1 Zn1 N1 110.87(12) . 12_656
N1 Zn1 N1 119.9(4) 13_565 12_656
N1 Zn1 N1 106.7(2) 11_566 12_656
N1 Zn1 N1 110.87(12) 2_665 12_656
N1 Zn1 N1 102.3(3) 14_655 12_656
N1 Zn1 N1 106.7(2) 8_665 7
N1 Zn1 N1 102.3(3) . 7
N1 Zn1 N1 110.87(12) 13_565 7
N1 Zn1 N1 105.8(2) 11_566 7
N1 Zn1 N1 119.9(3) 2_665 7
N1 Zn1 N1 110.87(12) 14_655 7
N1 Zn1 N1 10.2(4) 12_656 7
N2 Mn1 C1 96.50(17) . .
N2 Mn1 C1 96.50(17) . 5
C1 Mn1 C1 167.0(3) . 5
N2 Mn1 C1 96.50(17) . 10
C1 Mn1 C1 88.8(3) . 10
C1 Mn1 C1 89.8(3) 5 10
N2 Mn1 C1 96.50(17) . 14
C1 Mn1 C1 89.8(3) . 14
C1 Mn1 C1 88.8(3) 5 14
C1 Mn1 C1 167.0(3) 10 14
N2 Mn1 O1 180.000(3) . .
C1 Mn1 O1 83.50(17) . .
C1 Mn1 O1 83.50(17) 5 .
C1 Mn1 O1 83.50(17) 10 .
C1 Mn1 O1 83.50(17) 14 .
N1 C1 Mn1 176.6(6) . .
C1 N1 Zn1 171.1(4) . .

loop_
_geom_bond_atom_site_label_1
_geom_bond_atom_site_label_2
_geom_bond_distance
_geom_bond_site_symmetry_2
Zn1 N1 1.967(4) 8_665
Zn1 N1 1.967(4) .
Zn1 N1 1.967(4) 13_565
Zn1 N1 1.967(4) 11_566
Zn1 N1 1.967(4) 2_665
Zn1 N1 1.967(4) 14_655
Zn1 N1 1.967(4) 12_656
Zn1 N1 1.967(4) 7
Mn1 N2 1.64(3) .
Mn1 C1 1.981(5) .
Mn1 C1 1.981(5) 5
Mn1 C1 1.981(5) 10
Mn1 C1 1.981(5) 14
Mn1 O1 2.20(2) .
C1 N1 1.129(6) .
O11 C11 1.37(7) .
O21 O21 1.37(7) 2_565
